data_4100175
_journal_name_full 'Journal of the American Chemical Society'
_journal_paper_doi 10.1021/ja050521s
_journal_year 2005
_chemical_formula_sum 'C45 H60 Al N2 O Sm'
_chemical_formula_weight 822.28
_space_group_IT_number 11
_symmetry_cell_setting monoclinic
_symmetry_space_group_name_Hall '-P 2yb'
_symmetry_space_group_name_H-M 'P 1 21/m 1'
_cell_angle_alpha 90.00
_cell_angle_beta 109.37(1)
_cell_angle_gamma 90.00
_cell_formula_units_Z 2
_cell_length_a 10.214(1)
_cell_length_b 19.606(1)
_cell_length_c 10.556(1)
_cell_measurement_temperature 100(2)
_cell_volume 1994(1)
_diffrn_ambient_temperature 100(2)
_exptl_crystal_density_diffrn 1.369
_cod_depositor_comments
;
The following automatic conversions were performed:
'_symmetry_cell_setting' value 'Monoclinic' changed to 'monoclinic'
according to '/home/saulius/struct/CIF-dictionaries/cif_core.dic'
dictionary named 'cif_core.dic' version 2.4.1 from 2010-06-29.

Automatic conversion script
Id: cif_fix_enum 1527 2010-12-29 10:47:43Z saulius 
;
_cod_original_sg_symbol_H-M 'P 21/m'
_cod_database_code 4100175

loop_
_symmetry_equiv_pos_as_xyz
'x, y, z'
'-x, y+1/2, -z'
'-x, -y, -z'
'x, -y-1/2, z'

loop_
_atom_site_label
_atom_site_type_symbol
_atom_site_fract_x
_atom_site_fract_y
_atom_site_fract_z
_atom_site_U_iso_or_equiv
_atom_site_adp_type
_atom_site_occupancy
_atom_site_symmetry_multiplicity
_atom_site_calc_flag
_atom_site_refinement_flags
_atom_site_disorder_assembly
_atom_site_disorder_group
Sm1 Sm 0.62937(3) 0.2500 0.32359(3) 0.01577(11) Uani 1 2 d S . .
Al1 Al 0.78556(15) 0.2500 0.73860(14) 0.0133(3) Uani 1 2 d S . .
N1 N 0.9020(3) 0.17718(15) 0.8307(3) 0.0139(6) Uani 1 1 d . . .
O1 O 0.7703(5) 0.2500 0.5677(4) 0.0227(10) Uani 1 2 d S . .
C1 C 1.0218(4) 0.1254(2) 1.0521(4) 0.0191(8) Uani 1 1 d . . .
H1A H 1.0694 0.0949 1.0081 0.029 Uiso 1 1 calc R . .
H1B H 0.9452 0.1009 1.0683 0.029 Uiso 1 1 calc R . .
H1C H 1.0875 0.1410 1.1379 0.029 Uiso 1 1 calc R . .
C2 C 0.9658(3) 0.18566(19) 0.9636(3) 0.0156(8) Uani 1 1 d . . .
C3 C 0.9815(5) 0.2500 1.0250(5) 0.0158(12) Uani 1 2 d S . .
H3A H 1.023(6) 0.2500 1.113(6) 0.023(15) Uiso 1 2 d S . .
C6 C 0.8288(4) -0.0013(2) 0.7021(4) 0.0260(9) Uani 1 1 d . . .
H6A H 0.7588 -0.0351 0.6883 0.031 Uiso 1 1 calc R . .
C7 C 0.9441(4) -0.0153(2) 0.6659(4) 0.0243(9) Uani 1 1 d . . .
H7A H 0.9543 -0.0586 0.6298 0.029 Uiso 1 1 calc R . .
C4 C 0.9141(4) 0.11126(18) 0.7731(3) 0.0143(8) Uani 1 1 d D . .
C8 C 1.0443(4) 0.0342(2) 0.6827(4) 0.0215(9) Uani 1 1 d D . .
H8A H 1.1242 0.0242 0.6590 0.026 Uiso 1 1 calc R . .
C9 C 1.0310(4) 0.0984(2) 0.7337(3) 0.0185(8) Uani 1 1 d D A .
C10 C 1.1506(11) 0.1495(7) 0.7578(14) 0.024(2) Uani 0.60(3) 1 d PDU A 1
H10 H 1.1223 0.1933 0.7899 0.029 Uiso 0.60(3) 1 calc PR A 1
C11 C 1.2839(11) 0.1241(9) 0.8655(11) 0.029(3) Uani 0.60(3) 1 d PDU A 1
H11A H 1.3576 0.1581 0.8784 0.044 Uiso 0.60(3) 1 calc PR A 1
H11B H 1.3129 0.0809 0.8364 0.044 Uiso 0.60(3) 1 calc PR A 1
H11C H 1.2661 0.1172 0.9503 0.044 Uiso 0.60(3) 1 calc PR A 1
C12 C 1.1789(19) 0.1638(10) 0.6272(16) 0.025(4) Uani 0.60(3) 1 d PDU A 1
H12A H 1.2554 0.1964 0.6442 0.037 Uiso 0.60(3) 1 calc PR A 1
H12B H 1.0954 0.1829 0.5611 0.037 Uiso 0.60(3) 1 calc PR A 1
H12C H 1.2039 0.1211 0.5925 0.037 Uiso 0.60(3) 1 calc PR A 1
C10A C 1.1338(17) 0.1551(9) 0.7312(19) 0.024(3) Uani 0.40(3) 1 d PDU A 2
H10A H 1.0844 0.1996 0.7252 0.029 Uiso 0.40(3) 1 calc PR A 2
C11A C 1.2578(19) 0.1559(13) 0.8608(16) 0.032(4) Uani 0.40(3) 1 d PDU A 2
H11D H 1.3217 0.1924 0.8564 0.048 Uiso 0.40(3) 1 calc PR A 2
H11E H 1.3058 0.1119 0.8722 0.048 Uiso 0.40(3) 1 calc PR A 2
H11F H 1.2254 0.1640 0.9372 0.048 Uiso 0.40(3) 1 calc PR A 2
C12A C 1.183(3) 0.1502(16) 0.609(2) 0.023(4) Uani 0.40(3) 1 d PDU A 2
H12D H 1.2472 0.1875 0.6117 0.034 Uiso 0.40(3) 1 calc PR A 2
H12E H 1.1022 0.1535 0.5267 0.034 Uiso 0.40(3) 1 calc PR A 2
H12F H 1.2293 0.1064 0.6106 0.034 Uiso 0.40(3) 1 calc PR A 2
C5 C 0.8122(4) 0.06094(19) 0.7581(4) 0.0202(9) Uani 1 1 d . . .
C13 C 0.6849(4) 0.0717(2) 0.7996(4) 0.0261(9) Uani 1 1 d . . .
H13A H 0.6916 0.1181 0.8406 0.031 Uiso 1 1 calc R . .
C14 C 0.5532(4) 0.0692(2) 0.6766(5) 0.0406(12) Uani 1 1 d . . .
H14A H 0.5610 0.1020 0.6094 0.061 Uiso 1 1 calc R . .
H14B H 0.4728 0.0809 0.7034 0.061 Uiso 1 1 calc R . .
H14C H 0.5413 0.0232 0.6383 0.061 Uiso 1 1 calc R . .
C15 C 0.6780(5) 0.0192(2) 0.9049(5) 0.0367(11) Uani 1 1 d . . .
H15A H 0.7624 0.0223 0.9835 0.055 Uiso 1 1 calc R . .
H15B H 0.6703 -0.0267 0.8665 0.055 Uiso 1 1 calc R . .
H15C H 0.5968 0.0286 0.9321 0.055 Uiso 1 1 calc R . .
C16 C 0.6064(5) 0.2500 0.7695(5) 0.0195(12) Uani 1 2 d S . .
H16A H 0.5600 0.2939 0.7413 0.029 Uiso 0.50 1 calc PR . .
H16B H 0.6216 0.2429 0.8652 0.029 Uiso 0.50 1 calc PR . .
H16C H 0.5481 0.2132 0.7173 0.029 Uiso 0.50 1 calc PR . .
C17 C 0.6166(4) 0.1313(2) 0.1797(4) 0.0374(12) Uani 1 1 d D . .
H17A H 0.5310 0.1238 0.1098 0.045 Uiso 1 1 calc R . .
C18 C 0.6504(4) 0.1086(2) 0.3119(4) 0.0338(11) Uani 1 1 d D . .
H18A H 0.5915 0.0835 0.3481 0.041 Uiso 1 1 calc R . .
C19 C 0.7860(4) 0.1294(2) 0.3818(4) 0.0249(9) Uani 1 1 d D . .
H19A H 0.8363 0.1202 0.4734 0.030 Uiso 1 1 calc R . .
C20 C 0.8344(4) 0.1660(2) 0.2928(4) 0.0278(10) Uani 1 1 d D . .
H20A H 0.9231 0.1867 0.3136 0.033 Uiso 1 1 calc R . .
C21 C 0.7297(5) 0.1669(2) 0.1678(4) 0.0344(11) Uani 1 1 d D . .
H21A H 0.7348 0.1880 0.0886 0.041 Uiso 1 1 calc R . .
C22 C 0.4017(14) 0.2035(5) 0.3883(9) 0.022(2) Uani 0.50 1 d PDU . -1
H22A H 0.4184 0.1670 0.4508 0.026 Uiso 0.50 1 calc PR . -1
C23 C 0.3629(14) 0.1969(5) 0.2486(9) 0.020(2) Uani 0.50 1 d PDU . -1
H23A H 0.3486 0.1552 0.1998 0.024 Uiso 0.50 1 calc PR . -1
C24 C 0.3489(7) 0.2625(5) 0.1936(7) 0.021(2) Uani 0.50 1 d PDU . -1
H24A H 0.3260 0.2735 0.1011 0.026 Uiso 0.50 1 calc PR . -1
C25 C 0.3748(14) 0.3092(5) 0.2998(10) 0.025(2) Uani 0.50 1 d PDU . -1
H25A H 0.3683 0.3574 0.2910 0.030 Uiso 0.50 1 calc PR . -1
C26 C 0.4118(14) 0.2732(4) 0.4202(9) 0.024(2) Uani 0.50 1 d PDU . -1
H26A H 0.4388 0.2923 0.5078 0.028 Uiso 0.50 1 calc PR . -1
H1 H 0.828(7) 0.2500 0.554(7) 0.02(2) Uiso 1 2 d S . .
